data_4125299
loop_
_publ_author_name
'Xu, Senmiao'
'Zhang, Yuanzhe'
'Li, Bo'
'Liu, Shih-Yuan'

_publ_section_title
;
 Site-Selective and Stereoselective trans-Hydroboration of 1,3-Enynes
 Catalyzed by 1,4-Azaborine-Based Phosphine-Pd Complex.
;
_journal_issue 44
_journal_name_full 'Journal of the American Chemical Society'
_journal_page_first 14566
_journal_page_last 14569
_journal_paper_doi 10.1021/jacs.6b09759
_journal_volume 138
_journal_year 2016
_chemical_formula_moiety 'C17 H29 B O2'
_chemical_formula_sum 'C17 H29 B O2'
_chemical_formula_weight 276.21
_chemical_name_systematic
;
 ?
;
_space_group_crystal_system monoclinic
_space_group_IT_number 14
_space_group_name_Hall '-P 2ybc'
_space_group_name_H-M_alt 'P 1 21/c 1'
_symmetry_space_group_name_Hall '-P 2ybc'
_symmetry_space_group_name_H-M 'P 1 21/c 1'
_atom_sites_solution_hydrogens geom
_atom_sites_solution_primary direct
_atom_sites_solution_secondary difmap
_audit_creation_method SHELXL-2014
_cell_angle_alpha 90
_cell_angle_beta 96.611(2)
_cell_angle_gamma 90
_cell_formula_units_Z 4
_cell_length_a 11.7894(15)
_cell_length_b 6.7732(9)
_cell_length_c 21.252(3)
_cell_measurement_reflns_used 9885
_cell_measurement_temperature 100(2)
_cell_measurement_theta_max 28.25
_cell_measurement_theta_min 2.44
_cell_volume 1685.7(4)
_computing_cell_refinement 'SAINT (Bruker, 2014)'
_computing_data_collection 'APEX2 (Bruker, 2014)'
_computing_data_reduction 'SAINT (Bruker, 2014)'
_computing_molecular_graphics 'Bruker SHELXTL'
_computing_publication_material 'Bruker SHELXTL'
_computing_structure_refinement 'SHELXL-2014 (Sheldrick, 2014)'
_computing_structure_solution 'SHELXL-2014 (Sheldrick, 2014)'
_diffrn_ambient_temperature 100(2)
_diffrn_measured_fraction_theta_full 1.000
_diffrn_measured_fraction_theta_max 0.998
_diffrn_measurement_device_type 'Bruker Kappa DUO CCD diffractometer'
_diffrn_measurement_method '\f and \w scans'
_diffrn_radiation_type MoK\a
_diffrn_radiation_wavelength 0.71073
_diffrn_reflns_av_R_equivalents 0.0457
_diffrn_reflns_av_unetI/netI 0.0288
_diffrn_reflns_Laue_measured_fraction_full 1.000
_diffrn_reflns_Laue_measured_fraction_max 0.998
_diffrn_reflns_limit_h_max 15
_diffrn_reflns_limit_h_min -15
_diffrn_reflns_limit_k_max 8
_diffrn_reflns_limit_k_min -9
_diffrn_reflns_limit_l_max 28
_diffrn_reflns_limit_l_min -28
_diffrn_reflns_number 31882
_diffrn_reflns_point_group_measured_fraction_full 1.000
_diffrn_reflns_point_group_measured_fraction_max 0.998
_diffrn_reflns_theta_full 25.242
_diffrn_reflns_theta_max 28.268
_diffrn_reflns_theta_min 1.739
_diffrn_source 'fine-focus sealed tube'
_exptl_absorpt_coefficient_mu 0.068
_exptl_absorpt_correction_T_max 0.7457
_exptl_absorpt_correction_T_min 0.7082
_exptl_absorpt_correction_type multi-scan
_exptl_absorpt_process_details
;
Sheldrick, G.M. (2013). SADABS. Bruker AXS Inc. Madison, WI USA.
;
_exptl_crystal_colour colorless
_exptl_crystal_density_diffrn 1.088
_exptl_crystal_density_meas ?
_exptl_crystal_density_method none
_exptl_crystal_description plate
_exptl_crystal_F_000 608
_exptl_crystal_size_max 0.350
_exptl_crystal_size_mid 0.160
_exptl_crystal_size_min 0.120
_refine_diff_density_max 0.341
_refine_diff_density_min -0.229
_refine_diff_density_rms 0.041
_refine_ls_extinction_coef na
_refine_ls_extinction_method none
_refine_ls_goodness_of_fit_ref 1.027
_refine_ls_hydrogen_treatment constr
_refine_ls_matrix_type full
_refine_ls_number_parameters 186
_refine_ls_number_reflns 4162
_refine_ls_number_restraints 0
_refine_ls_restrained_S_all 1.027
_refine_ls_R_factor_all 0.0584
_refine_ls_R_factor_gt 0.0420
_refine_ls_shift/su_max 0.001
_refine_ls_shift/su_mean 0.000
_refine_ls_structure_factor_coef Fsqd
_refine_ls_weighting_details 'w=1/[\s^2^(Fo^2^)+(0.0465P)^2^+0.5458P] where P=(Fo^2^+2Fc^2^)/3'
_refine_ls_weighting_scheme calc
_refine_ls_wR_factor_gt 0.0965
_refine_ls_wR_factor_ref 0.1055
_reflns_Friedel_coverage 0.000
_reflns_number_gt 3264
_reflns_number_total 4162
_reflns_threshold_expression 'I > 2\s(I)'
_cod_data_source_file ja6b09759_si_004.cif
_cod_data_source_block C17H29BO2
_cod_depositor_comments
;
The following automatic conversions were performed:

'_exptl_crystal_density_meas' value 'not measured' was changed to '?'
- the value is perceived as not measured.

Automatic conversion script
Id: cif_fix_values 4268 2015-11-12 08:31:59Z antanas 

 Adding full bibliography for 4125298--4125302.cif.
;
_cod_database_code 4125299
_shelx_space_group_comment
;
The symmetry employed for this shelxl refinement is uniquely defined
by the following loop, which should always be used as a source of
symmetry information in preference to the above space-group names.
They are only intended as comments.
;
_shelx_estimated_absorpt_t_min 0.977
_shelx_estimated_absorpt_t_max 0.992
_shelxl_version_number 2014-3

loop_
_space_group_symop_operation_xyz
'x, y, z'
'-x, y+1/2, -z+1/2'
'-x, -y, -z'
'x, -y-1/2, z-1/2'

loop_
_atom_site_label
_atom_site_type_symbol
_atom_site_fract_x
_atom_site_fract_y
_atom_site_fract_z
_atom_site_U_iso_or_equiv
_atom_site_adp_type
_atom_site_occupancy
_atom_site_site_symmetry_order
_atom_site_calc_flag
_atom_site_refinement_flags_posn
_atom_site_refinement_flags_adp
O1 O 0.63055(7) 0.99752(11) 0.60927(4) 0.01661(18) Uani 1 1 d . .
O2 O 0.66411(7) 0.69728(11) 0.56548(4) 0.01687(18) Uani 1 1 d . .
B1 B 0.69298(11) 0.89376(18) 0.56954(6) 0.0145(2) Uani 1 1 d . .
C1 C 0.81043(10) 1.21309(17) 0.55526(6) 0.0202(3) Uani 1 1 d . .
H1A H 0.8704 1.2661 0.5318 0.030 Uiso 1 1 calc R U
H1B H 0.8359 1.2182 0.6008 0.030 Uiso 1 1 calc R U
H1C H 0.7409 1.2922 0.5460 0.030 Uiso 1 1 calc R U
C2 C 0.78578(9) 1.00114(16) 0.53558(5) 0.0141(2) Uani 1 1 d . .
C3 C 0.84046(9) 0.92075(16) 0.48931(5) 0.0146(2) Uani 1 1 d . .
H3 H 0.8964 1.0014 0.4732 0.018 Uiso 1 1 calc R U
C4 C 0.82395(10) 0.72544(17) 0.46129(5) 0.0157(2) Uani 1 1 d . .
H4 H 0.7724 0.6367 0.4778 0.019 Uiso 1 1 calc R U
C5 C 0.87920(10) 0.66717(16) 0.41298(5) 0.0159(2) Uani 1 1 d . .
H5 H 0.9334 0.7570 0.3995 0.019 Uiso 1 1 calc R U
C6 C 0.86479(10) 0.47578(17) 0.37787(5) 0.0173(2) Uani 1 1 d . .
H6 H 0.8137 0.3883 0.3999 0.021 Uiso 1 1 calc R U
C7 C 0.97960(11) 0.37064(18) 0.37581(6) 0.0213(3) Uani 1 1 d . .
H7A H 1.0335 0.4617 0.3581 0.026 Uiso 1 1 calc R U
H7B H 1.0120 0.3364 0.4195 0.026 Uiso 1 1 calc R U
C8 C 0.96767(12) 0.18257(18) 0.33571(6) 0.0259(3) Uani 1 1 d . .
H8A H 1.0442 0.1249 0.3334 0.031 Uiso 1 1 calc R U
H8B H 0.9216 0.0849 0.3563 0.031 Uiso 1 1 calc R U
C9 C 0.91105(11) 0.22343(18) 0.26884(6) 0.0215(3) Uani 1 1 d . .
H9A H 0.8998 0.0975 0.2453 0.026 Uiso 1 1 calc R U
H9B H 0.9615 0.3084 0.2463 0.026 Uiso 1 1 calc R U
C10 C 0.79597(11) 0.3253(2) 0.27036(6) 0.0287(3) Uani 1 1 d . .
H10A H 0.7426 0.2340 0.2884 0.034 Uiso 1 1 calc R U
H10B H 0.7634 0.3584 0.2266 0.034 Uiso 1 1 calc R U
C11 C 0.80842(11) 0.51377(19) 0.31013(6) 0.0236(3) Uani 1 1 d . .
H11A H 0.7320 0.5724 0.3120 0.028 Uiso 1 1 calc R U
H11B H 0.8549 0.6103 0.2893 0.028 Uiso 1 1 calc R U
C12 C 0.54031(10) 0.86570(17) 0.62596(5) 0.0159(2) Uani 1 1 d . .
C13 C 0.59293(10) 0.65894(17) 0.61651(5) 0.0168(2) Uani 1 1 d . .
C14 C 0.43471(10) 0.90759(19) 0.57966(6) 0.0220(3) Uani 1 1 d . .
H14A H 0.4153 1.0480 0.5814 0.033 Uiso 1 1 calc R U
H14B H 0.3707 0.8281 0.5911 0.033 Uiso 1 1 calc R U
H14C H 0.4502 0.8736 0.5366 0.033 Uiso 1 1 calc R U
C15 C 0.51685(11) 0.91153(19) 0.69314(6) 0.0223(3) Uani 1 1 d . .
H15A H 0.5884 0.9052 0.7215 0.033 Uiso 1 1 calc R U
H15B H 0.4628 0.8147 0.7066 0.033 Uiso 1 1 calc R U
H15C H 0.4842 1.0443 0.6946 0.033 Uiso 1 1 calc R U
C16 C 0.50738(12) 0.49777(18) 0.59543(6) 0.0260(3) Uani 1 1 d . .
H16A H 0.4660 0.5331 0.5543 0.039 Uiso 1 1 calc R U
H16B H 0.4532 0.4835 0.6268 0.039 Uiso 1 1 calc R U
H16C H 0.5478 0.3727 0.5916 0.039 Uiso 1 1 calc R U
C17 C 0.67425(11) 0.5906(2) 0.67340(6) 0.0269(3) Uani 1 1 d . .
H17A H 0.7165 0.4743 0.6617 0.040 Uiso 1 1 calc R U
H17B H 0.6304 0.5568 0.7084 0.040 Uiso 1 1 calc R U
H17C H 0.7281 0.6970 0.6867 0.040 Uiso 1 1 calc R U

loop_
_atom_site_aniso_label
_atom_site_aniso_U_11
_atom_site_aniso_U_22
_atom_site_aniso_U_33
_atom_site_aniso_U_23
_atom_site_aniso_U_13
_atom_site_aniso_U_12
O1 0.0158(4) 0.0155(4) 0.0195(4) -0.0020(3) 0.0062(3) -0.0024(3)
O2 0.0201(4) 0.0151(4) 0.0170(4) -0.0006(3) 0.0087(3) -0.0010(3)
B1 0.0142(6) 0.0160(6) 0.0125(5) 0.0001(4) -0.0013(4) 0.0010(5)
C1 0.0201(6) 0.0162(6) 0.0252(6) -0.0037(5) 0.0069(5) -0.0038(5)
C2 0.0123(5) 0.0142(5) 0.0153(5) 0.0010(4) -0.0010(4) 0.0000(4)
C3 0.0128(5) 0.0160(5) 0.0151(5) 0.0018(4) 0.0015(4) -0.0005(4)
C4 0.0157(6) 0.0168(5) 0.0147(5) 0.0013(4) 0.0015(4) -0.0008(4)
C5 0.0154(6) 0.0161(5) 0.0162(5) 0.0006(4) 0.0024(4) -0.0014(4)
C6 0.0199(6) 0.0171(5) 0.0158(5) -0.0017(4) 0.0062(4) -0.0035(4)
C7 0.0262(7) 0.0192(6) 0.0175(6) -0.0012(4) -0.0021(5) 0.0051(5)
C8 0.0366(8) 0.0177(6) 0.0228(6) -0.0024(5) 0.0015(5) 0.0068(5)
C9 0.0235(6) 0.0207(6) 0.0207(6) -0.0067(5) 0.0043(5) 0.0004(5)
C10 0.0223(7) 0.0364(8) 0.0263(7) -0.0150(6) -0.0012(5) 0.0018(5)
C11 0.0192(6) 0.0292(7) 0.0216(6) -0.0078(5) -0.0014(5) 0.0071(5)
C12 0.0146(6) 0.0162(5) 0.0174(5) -0.0002(4) 0.0038(4) -0.0015(4)
C13 0.0183(6) 0.0174(5) 0.0162(5) 0.0020(4) 0.0081(4) 0.0003(4)
C14 0.0164(6) 0.0233(6) 0.0260(6) 0.0048(5) 0.0010(5) 0.0004(5)
C15 0.0211(6) 0.0270(6) 0.0202(6) -0.0043(5) 0.0083(5) -0.0016(5)
C16 0.0294(7) 0.0182(6) 0.0331(7) -0.0025(5) 0.0146(6) -0.0054(5)
C17 0.0272(7) 0.0309(7) 0.0240(6) 0.0105(5) 0.0089(5) 0.0104(6)

loop_
_atom_type_symbol
_atom_type_description
_atom_type_scat_dispersion_real
_atom_type_scat_dispersion_imag
_atom_type_scat_source
C C 0.0033 0.0016 'International Tables Vol C Tables 4.2.6.8 and 6.1.1.4'
H H 0.0000 0.0000 'International Tables Vol C Tables 4.2.6.8 and 6.1.1.4'
B B 0.0013 0.0007 'International Tables Vol C Tables 4.2.6.8 and 6.1.1.4'
O O 0.0106 0.0060 'International Tables Vol C Tables 4.2.6.8 and 6.1.1.4'

loop_
_geom_angle_atom_site_label_1
_geom_angle_atom_site_label_2
_geom_angle_atom_site_label_3
_geom_angle
B1 O1 C12 107.00(9)
B1 O2 C13 106.46(9)
O2 B1 O1 112.78(10)
O2 B1 C2 127.23(10)
O1 B1 C2 119.98(10)
C2 C1 H1A 109.5
C2 C1 H1B 109.5
H1A C1 H1B 109.5
C2 C1 H1C 109.5
H1A C1 H1C 109.5
H1B C1 H1C 109.5
C3 C2 C1 119.39(10)
C3 C2 B1 124.63(10)
C1 C2 B1 115.93(10)
C2 C3 C4 127.73(10)
C2 C3 H3 116.1
C4 C3 H3 116.1
C5 C4 C3 121.92(11)
C5 C4 H4 119.0
C3 C4 H4 119.0
C4 C5 C6 126.98(11)
C4 C5 H5 116.5
C6 C5 H5 116.5
C5 C6 C7 111.51(10)
C5 C6 C11 109.53(10)
C7 C6 C11 109.80(9)
C5 C6 H6 108.6
C7 C6 H6 108.6
C11 C6 H6 108.6
C8 C7 C6 112.17(10)
C8 C7 H7A 109.2
C6 C7 H7A 109.2
C8 C7 H7B 109.2
C6 C7 H7B 109.2
H7A C7 H7B 107.9
C9 C8 C7 111.74(10)
C9 C8 H8A 109.3
C7 C8 H8A 109.3
C9 C8 H8B 109.3
C7 C8 H8B 109.3
H8A C8 H8B 107.9
C8 C9 C10 110.94(10)
C8 C9 H9A 109.5
C10 C9 H9A 109.5
C8 C9 H9B 109.5
C10 C9 H9B 109.5
H9A C9 H9B 108.0
C9 C10 C11 111.12(10)
C9 C10 H10A 109.4
C11 C10 H10A 109.4
C9 C10 H10B 109.4
C11 C10 H10B 109.4
H10A C10 H10B 108.0
C10 C11 C6 112.45(11)
C10 C11 H11A 109.1
C6 C11 H11A 109.1
C10 C11 H11B 109.1
C6 C11 H11B 109.1
H11A C11 H11B 107.8
O1 C12 C15 108.64(9)
O1 C12 C14 107.03(9)
C15 C12 C14 110.25(10)
O1 C12 C13 101.90(8)
C15 C12 C13 115.14(10)
C14 C12 C13 113.16(10)
O2 C13 C16 109.02(9)
O2 C13 C17 106.17(9)
C16 C13 C17 110.56(10)
O2 C13 C12 101.93(8)
C16 C13 C12 115.12(10)
C17 C13 C12 113.23(10)
C12 C14 H14A 109.5
C12 C14 H14B 109.5
H14A C14 H14B 109.5
C12 C14 H14C 109.5
H14A C14 H14C 109.5
H14B C14 H14C 109.5
C12 C15 H15A 109.5
C12 C15 H15B 109.5
H15A C15 H15B 109.5
C12 C15 H15C 109.5
H15A C15 H15C 109.5
H15B C15 H15C 109.5
C13 C16 H16A 109.5
C13 C16 H16B 109.5
H16A C16 H16B 109.5
C13 C16 H16C 109.5
H16A C16 H16C 109.5
H16B C16 H16C 109.5
C13 C17 H17A 109.5
C13 C17 H17B 109.5
H17A C17 H17B 109.5
C13 C17 H17C 109.5
H17A C17 H17C 109.5
H17B C17 H17C 109.5

loop_
_geom_bond_atom_site_label_1
_geom_bond_atom_site_label_2
_geom_bond_distance
O1 B1 1.3754(15)
O1 C12 1.4635(13)
O2 B1 1.3739(15)
O2 C13 1.4688(13)
B1 C2 1.5584(17)
C1 C2 1.5141(15)
C1 H1A 0.9800
C1 H1B 0.9800
C1 H1C 0.9800
C2 C3 1.3509(15)
C3 C4 1.4546(16)
C3 H3 0.9500
C4 C5 1.3372(16)
C4 H4 0.9500
C5 C6 1.4956(15)
C5 H5 0.9500
C6 C7 1.5345(17)
C6 C11 1.5363(16)
C6 H6 1.0000
C7 C8 1.5301(17)
C7 H7A 0.9900
C7 H7B 0.9900
C8 C9 1.5243(17)
C8 H8A 0.9900
C8 H8B 0.9900
C9 C10 1.5257(18)
C9 H9A 0.9900
C9 H9B 0.9900
C10 C11 1.5288(17)
C10 H10A 0.9900
C10 H10B 0.9900
C11 H11A 0.9900
C11 H11B 0.9900
C12 C15 1.5172(16)
C12 C14 1.5221(16)
C12 C13 1.5541(16)
C13 C16 1.5184(17)
C13 C17 1.5259(17)
C14 H14A 0.9800
C14 H14B 0.9800
C14 H14C 0.9800
C15 H15A 0.9800
C15 H15B 0.9800
C15 H15C 0.9800
C16 H16A 0.9800
C16 H16B 0.9800
C16 H16C 0.9800
C17 H17A 0.9800
C17 H17B 0.9800
C17 H17C 0.9800

loop_
_geom_torsion_atom_site_label_1
_geom_torsion_atom_site_label_2
_geom_torsion_atom_site_label_3
_geom_torsion_atom_site_label_4
_geom_torsion
C13 O2 B1 O1 -12.16(12)
C13 O2 B1 C2 167.08(11)
C12 O1 B1 O2 -9.03(12)
C12 O1 B1 C2 171.66(9)
O2 B1 C2 C3 10.38(18)
O1 B1 C2 C3 -170.42(10)
O2 B1 C2 C1 -172.26(11)
O1 B1 C2 C1 6.94(15)
C1 C2 C3 C4 -176.08(11)
B1 C2 C3 C4 1.20(18)
C2 C3 C4 C5 176.08(11)
C3 C4 C5 C6 -176.28(11)
C4 C5 C6 C7 -127.03(12)
C4 C5 C6 C11 111.22(13)
C5 C6 C7 C8 -175.56(10)
C11 C6 C7 C8 -53.97(13)
C6 C7 C8 C9 55.23(14)
C7 C8 C9 C10 -55.15(15)
C8 C9 C10 C11 55.26(15)
C9 C10 C11 C6 -55.91(15)
C5 C6 C11 C10 177.35(10)
C7 C6 C11 C10 54.59(14)
B1 O1 C12 C15 146.68(10)
B1 O1 C12 C14 -94.29(10)
B1 O1 C12 C13 24.72(11)
B1 O2 C13 C16 148.60(10)
B1 O2 C13 C17 -92.27(11)
B1 O2 C13 C12 26.48(11)
O1 C12 C13 O2 -30.77(10)
C15 C12 C13 O2 -148.14(9)
C14 C12 C13 O2 83.79(11)
O1 C12 C13 C16 -148.61(9)
C15 C12 C13 C16 94.02(12)
C14 C12 C13 C16 -34.05(14)
O1 C12 C13 C17 82.83(11)
C15 C12 C13 C17 -34.54(14)
C14 C12 C13 C17 -162.61(10)
